data_7104658
loop_
_publ_author_name
'Sripothongnak, Saovalak'
'Barone, Natalie'
'Ziegler, Christopher J'

_publ_section_title
;
 C-H bond activation and ring oxidation in nickel
 carbahemiporphyrazines.
;
_journal_issue 30
_journal_name_full 'Chemical communications (Cambridge, England)'
_journal_page_first 4584
_journal_page_last 4586
_journal_paper_doi 10.1039/b909871b
_journal_volume 34
_journal_year 2009
_chemical_formula_sum 'C36 H31 N9 Ni O2'
_chemical_formula_weight 680.41
_chemical_name_systematic
;
?
;
_space_group_IT_number 14
_symmetry_cell_setting monoclinic
_symmetry_space_group_name_Hall '-P 2ybc'
_symmetry_space_group_name_H-M 'P 1 21/c 1'
_atom_sites_solution_hydrogens geom
_atom_sites_solution_primary direct
_atom_sites_solution_secondary difmap
_audit_creation_method SHELXL-97
_cell_angle_alpha 90.00
_cell_angle_beta 133.92(3)
_cell_angle_gamma 90.00
_cell_formula_units_Z 4
_cell_length_a 18.375(12)
_cell_length_b 8.708(6)
_cell_length_c 26.492(13)
_cell_measurement_reflns_used 3771
_cell_measurement_temperature 100(2)
_cell_measurement_theta_max 24.70
_cell_measurement_theta_min 2.22
_cell_volume 3053(3)
_computing_cell_refinement 'Bruker SMART'
_computing_data_collection 'Bruker SMART'
_computing_data_reduction 'Bruker SAINT'
_computing_molecular_graphics 'Bruker SHELXTL'
_computing_publication_material 'Bruker SHELXTL'
_computing_structure_refinement 'SHELXL-97 (Sheldrick, 1997)'
_computing_structure_solution 'SHELXS-97 (Sheldrick, 1990)'
_diffrn_ambient_temperature 100(2)
_diffrn_measured_fraction_theta_full 0.996
_diffrn_measured_fraction_theta_max 0.996
_diffrn_measurement_device_type 'CCD area detector'
_diffrn_measurement_method 'phi and omega scans'
_diffrn_radiation_monochromator graphite
_diffrn_radiation_source 'fine-focus sealed tube'
_diffrn_radiation_type MoK\a
_diffrn_radiation_wavelength 0.71073
_diffrn_reflns_av_R_equivalents 0.1474
_diffrn_reflns_av_sigmaI/netI 0.1466
_diffrn_reflns_limit_h_max 23
_diffrn_reflns_limit_h_min -23
_diffrn_reflns_limit_k_max 11
_diffrn_reflns_limit_k_min -11
_diffrn_reflns_limit_l_max 33
_diffrn_reflns_limit_l_min -33
_diffrn_reflns_number 23929
_diffrn_reflns_theta_full 26.99
_diffrn_reflns_theta_max 26.99
_diffrn_reflns_theta_min 2.13
_exptl_absorpt_coefficient_mu 0.687
_exptl_absorpt_correction_T_max 0.9040
_exptl_absorpt_correction_T_min 0.8204
_exptl_absorpt_correction_type multi-scan
_exptl_absorpt_process_details 'SADABS V2.10 (Sheldrick, G.M., 2003)'
_exptl_crystal_colour black
_exptl_crystal_density_diffrn 1.480
_exptl_crystal_density_meas ?
_exptl_crystal_density_method .
_exptl_crystal_description block
_exptl_crystal_F_000 1416
_exptl_crystal_size_max 0.30
_exptl_crystal_size_mid 0.20
_exptl_crystal_size_min 0.15
_refine_diff_density_max 1.139
_refine_diff_density_min -1.489
_refine_diff_density_rms 0.135
_refine_ls_extinction_method none
_refine_ls_goodness_of_fit_ref 0.986
_refine_ls_hydrogen_treatment constr
_refine_ls_matrix_type full
_refine_ls_number_parameters 437
_refine_ls_number_reflns 6636
_refine_ls_number_restraints 0
_refine_ls_restrained_S_all 0.986
_refine_ls_R_factor_all 0.1095
_refine_ls_R_factor_gt 0.0787
_refine_ls_shift/su_max 0.000
_refine_ls_shift/su_mean 0.000
_refine_ls_structure_factor_coef Fsqd
_refine_ls_weighting_details 'calc w=1/[\s^2^(Fo^2^)+(0.1313P)^2^+0.0000P] where P=(Fo^2^+2Fc^2^)/3'
_refine_ls_weighting_scheme calc
_refine_ls_wR_factor_gt 0.2259
_refine_ls_wR_factor_ref 0.2329
_reflns_number_gt 3927
_reflns_number_total 6636
_reflns_threshold_expression >2sigma(I)
_cod_data_source_file b909871b.txt
_cod_data_source_block 3Ni
_cod_depositor_comments
;
The following automatic conversions were performed:
'_symmetry_cell_setting' value 'Monoclinic' changed to 'monoclinic'
according to '/home/saulius/struct/CIF-dictionaries/cif_core.dic'
dictionary named 'cif_core.dic' version 2.4.1 from 2010-06-29.

Automatic conversion script
Id: cif_fix_enum 1527 2010-12-29 10:47:43Z saulius 
;
_cod_original_sg_symbol_H-M P2(1)/c
_cod_database_code 7104658

loop_
_symmetry_equiv_pos_as_xyz
'x, y, z'
'-x, y+1/2, -z+1/2'
'-x, -y, -z'
'x, -y-1/2, z-1/2'

loop_
_atom_site_label
_atom_site_type_symbol
_atom_site_fract_x
_atom_site_fract_y
_atom_site_fract_z
_atom_site_U_iso_or_equiv
_atom_site_adp_type
_atom_site_occupancy
_atom_site_symmetry_multiplicity
_atom_site_calc_flag
_atom_site_refinement_flags
_atom_site_disorder_assembly
_atom_site_disorder_group
C1 C -0.1503(3) 0.6031(5) 0.0548(2) 0.0145(9) Uani 1 1 d . . .
C2 C -0.2052(3) 0.7030(5) 0.0628(2) 0.0154(10) Uani 1 1 d . . .
C3 C -0.3063(3) 0.7443(5) 0.0193(2) 0.0197(10) Uani 1 1 d . . .
H3 H -0.3570 0.7006 -0.0260 0.024 Uiso 1 1 calc R . .
C4 C -0.3302(4) 0.8513(6) 0.0444(3) 0.0228(11) Uani 1 1 d . . .
H4 H -0.3984 0.8836 0.0154 0.027 Uiso 1 1 calc R . .
C5 C -0.2569(4) 0.9121(6) 0.1111(3) 0.0270(12) Uani 1 1 d . . .
H5 H -0.2761 0.9827 0.1274 0.032 Uiso 1 1 calc R . .
C6 C -0.1555(4) 0.8724(6) 0.1548(3) 0.0214(11) Uani 1 1 d . . .
H6 H -0.1051 0.9161 0.2001 0.026 Uiso 1 1 calc R . .
C7 C -0.1311(3) 0.7670(5) 0.1296(2) 0.0146(9) Uani 1 1 d . . .
C8 C -0.0355(3) 0.7113(5) 0.1572(2) 0.0144(10) Uani 1 1 d . . .
C9 C 0.1383(3) 0.7163(5) 0.2417(2) 0.0131(9) Uani 1 1 d . . .
C10 C 0.2302(3) 0.7713(5) 0.3064(2) 0.0144(10) Uani 1 1 d . . .
C11 C 0.2518(3) 0.8688(5) 0.3582(2) 0.0158(10) Uani 1 1 d . . .
H11 H 0.1991 0.9149 0.3519 0.019 Uiso 1 1 calc R . .
C12 C 0.3505(4) 0.8942(5) 0.4172(2) 0.0203(11) Uani 1 1 d . . .
H12 H 0.3670 0.9569 0.4533 0.024 Uiso 1 1 calc R . .
C13 C 0.4281(4) 0.8301(5) 0.4257(2) 0.0201(11) Uani 1 1 d . . .
H13 H 0.4961 0.8519 0.4674 0.024 Uiso 1 1 calc R . .
C14 C 0.4098(3) 0.7363(5) 0.3760(2) 0.0185(10) Uani 1 1 d . . .
H14 H 0.4634 0.6931 0.3826 0.022 Uiso 1 1 calc R . .
C15 C 0.3073(3) 0.7072(5) 0.3146(2) 0.0146(10) Uani 1 1 d . . .
C16 C 0.2595(3) 0.6141(5) 0.2541(2) 0.0152(10) Uani 1 1 d . . .
C17 C 0.2686(3) 0.4449(5) 0.1921(2) 0.0135(9) Uani 1 1 d . . .
C18 C 0.3252(3) 0.3507(5) 0.1845(2) 0.0163(10) Uani 1 1 d . . .
C19 C 0.4287(4) 0.3316(5) 0.2263(2) 0.0204(11) Uani 1 1 d . . .
H19 H 0.4770 0.3896 0.2680 0.024 Uiso 1 1 calc R . .
C20 C 0.4583(4) 0.2256(5) 0.2047(2) 0.0210(11) Uani 1 1 d . . .
H20 H 0.5283 0.2118 0.2319 0.025 Uiso 1 1 calc R . .
C21 C 0.3885(4) 0.1381(6) 0.1442(2) 0.0214(11) Uani 1 1 d . . .
H21 H 0.4113 0.0657 0.1310 0.026 Uiso 1 1 calc R . .
C22 C 0.2858(4) 0.1563(5) 0.1033(2) 0.0200(10) Uani 1 1 d . . .
H22 H 0.2375 0.0974 0.0619 0.024 Uiso 1 1 calc R . .
C23 C 0.2563(3) 0.2618(5) 0.1245(2) 0.0151(10) Uani 1 1 d . . .
C24 C 0.1570(3) 0.3100(5) 0.0963(2) 0.0148(10) Uani 1 1 d . . .
C25 C -0.0265(3) 0.2849(5) 0.0035(2) 0.0144(9) Uani 1 1 d . . .
C26 C -0.0982(4) 0.2030(5) -0.0586(2) 0.0178(10) Uani 1 1 d . . .
H26 H -0.0767 0.1323 -0.0734 0.021 Uiso 1 1 calc R . .
C27 C -0.1996(4) 0.2234(5) -0.0986(2) 0.0190(10) Uani 1 1 d . . .
H27 H -0.2484 0.1667 -0.1407 0.023 Uiso 1 1 calc R . .
C28 C -0.2293(4) 0.3264(5) -0.0770(2) 0.0186(10) Uani 1 1 d . . .
H28 H -0.2990 0.3410 -0.1036 0.022 Uiso 1 1 calc R . .
C29 C -0.1551(3) 0.4119(5) -0.0144(2) 0.0144(9) Uani 1 1 d . . .
C30 C -0.0501(3) 0.3961(5) 0.0296(2) 0.0157(10) Uani 1 1 d . . .
C31 C 0.0959(4) 0.5395(7) 0.4338(3) 0.0331(13) Uani 1 1 d . . .
H31 H 0.1666 0.5577 0.4663 0.040 Uiso 1 1 calc R . .
C32 C -0.0697(5) 0.6084(8) 0.3228(3) 0.0491(17) Uani 1 1 d . . .
H32A H -0.0894 0.5148 0.3313 0.074 Uiso 1 1 calc R . .
H32B H -0.0954 0.6043 0.2758 0.074 Uiso 1 1 calc R . .
H32C H -0.0981 0.6981 0.3264 0.074 Uiso 1 1 calc R . .
C33 C 0.0831(6) 0.7299(7) 0.3612(4) 0.0503(18) Uani 1 1 d . . .
H33A H 0.1568 0.7287 0.4004 0.076 Uiso 1 1 calc R . .
H33B H 0.0575 0.8327 0.3567 0.076 Uiso 1 1 calc R . .
H33C H 0.0652 0.7028 0.3178 0.076 Uiso 1 1 calc R . .
C34 C 0.5034(4) 0.4471(7) 0.8627(3) 0.0342(13) Uani 1 1 d . . .
H34 H 0.4774 0.5286 0.8302 0.041 Uiso 1 1 calc R . .
C35 C 0.3282(4) 0.3783(9) 0.7936(4) 0.066(2) Uani 1 1 d . . .
H35A H 0.3161 0.4743 0.7695 0.098 Uiso 1 1 calc R . .
H35B H 0.2998 0.3862 0.8140 0.098 Uiso 1 1 calc R . .
H35C H 0.2957 0.2932 0.7600 0.098 Uiso 1 1 calc R . .
C36 C 0.4696(5) 0.2213(8) 0.8945(3) 0.060(2) Uani 1 1 d . . .
H36A H 0.5395 0.1957 0.9191 0.089 Uiso 1 1 calc R . .
H36B H 0.4259 0.1328 0.8666 0.089 Uiso 1 1 calc R . .
H36C H 0.4661 0.2473 0.9287 0.089 Uiso 1 1 calc R . .
N1 N -0.1974(3) 0.5140(4) -0.00073(18) 0.0142(8) Uani 1 1 d . . .
H1 H -0.2637 0.5205 -0.0329 0.017 Uiso 1 1 calc R . .
N2 N -0.0502(3) 0.6090(4) 0.10920(18) 0.0123(8) Uani 1 1 d . . .
N3 N 0.0491(3) 0.7577(4) 0.21734(18) 0.0152(8) Uani 1 1 d . . .
N4 N 0.1573(3) 0.6200(4) 0.21069(18) 0.0128(8) Uani 1 1 d . . .
N5 N 0.3124(3) 0.5345(4) 0.24489(19) 0.0146(8) Uani 1 1 d . . .
N6 N 0.1634(3) 0.4144(4) 0.13605(17) 0.0122(8) Uani 1 1 d . . .
N7 N 0.0725(3) 0.2505(4) 0.03804(18) 0.0142(8) Uani 1 1 d . . .
H7 H 0.0798 0.1791 0.0183 0.017 Uiso 1 1 calc R . .
N8 N 0.0391(3) 0.6203(4) 0.3742(2) 0.0194(9) Uani 1 1 d . . .
N9 N 0.4365(3) 0.3502(5) 0.8490(2) 0.0297(11) Uani 1 1 d . . .
Ni1 Ni 0.05359(5) 0.50918(7) 0.11961(3) 0.0235(2) Uani 1 1 d . . .
O1 O 0.0686(3) 0.4478(4) 0.45074(16) 0.0229(8) Uani 1 1 d . . .
O2 O 0.5939(3) 0.4445(5) 0.9116(2) 0.0394(10) Uani 1 1 d . . .

loop_
_atom_site_aniso_label
_atom_site_aniso_U_11
_atom_site_aniso_U_22
_atom_site_aniso_U_33
_atom_site_aniso_U_23
_atom_site_aniso_U_13
_atom_site_aniso_U_12
C1 0.013(2) 0.016(2) 0.013(2) 0.0028(19) 0.009(2) -0.0002(19)
C2 0.014(2) 0.019(2) 0.011(2) -0.0018(19) 0.009(2) -0.0046(19)
C3 0.016(2) 0.023(2) 0.014(2) -0.002(2) 0.008(2) 0.000(2)
C4 0.015(3) 0.030(3) 0.024(3) -0.008(2) 0.014(2) -0.002(2)
C5 0.026(3) 0.030(3) 0.033(3) -0.015(2) 0.023(3) -0.005(2)
C6 0.022(3) 0.028(3) 0.017(2) -0.010(2) 0.014(2) -0.005(2)
C7 0.013(2) 0.018(2) 0.012(2) -0.0013(19) 0.009(2) -0.0020(19)
C8 0.019(3) 0.016(2) 0.013(2) -0.0022(19) 0.013(2) -0.0029(19)
C9 0.012(2) 0.018(2) 0.0038(19) 0.0004(18) 0.0031(19) -0.0015(18)
C10 0.016(2) 0.016(2) 0.010(2) 0.0033(18) 0.009(2) -0.0006(19)
C11 0.019(3) 0.020(2) 0.011(2) -0.0007(19) 0.011(2) -0.0020(19)
C12 0.021(3) 0.023(3) 0.014(2) -0.005(2) 0.011(2) -0.005(2)
C13 0.013(2) 0.026(3) 0.008(2) -0.003(2) 0.003(2) -0.004(2)
C14 0.009(2) 0.025(3) 0.014(2) 0.001(2) 0.005(2) -0.002(2)
C15 0.013(2) 0.018(2) 0.005(2) 0.0005(18) 0.0038(19) -0.0009(19)
C16 0.015(2) 0.017(2) 0.011(2) 0.0017(19) 0.008(2) -0.0004(19)
C17 0.013(2) 0.016(2) 0.011(2) 0.0040(18) 0.008(2) 0.0007(18)
C18 0.016(2) 0.018(2) 0.013(2) 0.0034(19) 0.009(2) 0.0009(19)
C19 0.019(3) 0.023(3) 0.015(2) 0.002(2) 0.011(2) -0.002(2)
C20 0.016(3) 0.025(3) 0.022(3) 0.005(2) 0.013(2) 0.004(2)
C21 0.021(3) 0.026(3) 0.016(2) 0.003(2) 0.012(2) 0.006(2)
C22 0.023(3) 0.023(3) 0.014(2) 0.004(2) 0.013(2) 0.005(2)
C23 0.015(2) 0.019(2) 0.012(2) 0.0019(19) 0.010(2) 0.0005(19)
C24 0.015(2) 0.016(2) 0.013(2) 0.0054(19) 0.010(2) 0.0016(19)
C25 0.014(2) 0.019(2) 0.008(2) 0.0016(18) 0.007(2) -0.0005(19)
C26 0.022(3) 0.021(2) 0.013(2) 0.001(2) 0.013(2) 0.001(2)
C27 0.022(3) 0.024(3) 0.011(2) -0.004(2) 0.012(2) -0.005(2)
C28 0.013(2) 0.026(3) 0.010(2) 0.001(2) 0.006(2) -0.001(2)
C29 0.016(2) 0.017(2) 0.010(2) -0.0002(18) 0.009(2) -0.0034(19)
C30 0.021(3) 0.018(2) 0.014(2) 0.0010(19) 0.014(2) -0.0013(19)
C31 0.037(3) 0.039(3) 0.022(3) -0.003(3) 0.020(3) 0.004(3)
C32 0.045(4) 0.049(4) 0.038(4) -0.004(3) 0.023(3) 0.008(3)
C33 0.079(5) 0.039(4) 0.066(5) -0.004(3) 0.063(5) -0.005(3)
C34 0.034(4) 0.032(3) 0.037(3) -0.010(3) 0.025(3) -0.005(3)
C35 0.023(3) 0.072(5) 0.077(5) -0.055(4) 0.025(4) -0.017(3)
C36 0.075(5) 0.069(5) 0.038(4) -0.024(4) 0.040(4) -0.047(4)
N1 0.0096(19) 0.019(2) 0.0086(18) -0.0037(16) 0.0045(16) 0.0000(16)
N2 0.0102(19) 0.0175(19) 0.0063(17) -0.0015(15) 0.0047(16) -0.0018(15)
N3 0.017(2) 0.020(2) 0.0080(18) 0.0002(16) 0.0085(17) 0.0000(17)
N4 0.0096(19) 0.018(2) 0.0065(17) -0.0001(15) 0.0040(16) -0.0006(15)
N5 0.014(2) 0.019(2) 0.0112(19) -0.0019(16) 0.0087(17) -0.0033(16)
N6 0.013(2) 0.0178(19) 0.0079(18) 0.0001(15) 0.0078(17) -0.0010(15)
N7 0.017(2) 0.0153(19) 0.0090(18) -0.0020(15) 0.0089(17) 0.0014(16)
N8 0.025(2) 0.023(2) 0.015(2) -0.0003(17) 0.016(2) -0.0013(18)
N9 0.023(2) 0.038(3) 0.033(3) -0.020(2) 0.021(2) -0.011(2)
Ni1 0.0222(4) 0.0297(4) 0.0170(4) 0.0003(3) 0.0130(3) -0.0002(3)
O1 0.033(2) 0.0248(18) 0.0162(17) 0.0050(15) 0.0191(17) -0.0008(16)
O2 0.021(2) 0.056(3) 0.039(2) -0.021(2) 0.020(2) -0.0132(19)

loop_
_atom_type_symbol
_atom_type_description
_atom_type_scat_dispersion_real
_atom_type_scat_dispersion_imag
_atom_type_scat_source
C C 0.0033 0.0016 'International Tables Vol C Tables 4.2.6.8 and 6.1.1.4'
H H 0.0000 0.0000 'International Tables Vol C Tables 4.2.6.8 and 6.1.1.4'
N N 0.0061 0.0033 'International Tables Vol C Tables 4.2.6.8 and 6.1.1.4'
Ni Ni 0.3393 1.1124 'International Tables Vol C Tables 4.2.6.8 and 6.1.1.4'
O O 0.0106 0.0060 'International Tables Vol C Tables 4.2.6.8 and 6.1.1.4'

loop_
_geom_angle_atom_site_label_1
_geom_angle_atom_site_label_2
_geom_angle_atom_site_label_3
_geom_angle
_geom_angle_site_symmetry_1
_geom_angle_site_symmetry_3
_geom_angle_publ_flag
N1 C1 N2 124.9(4) . . ?
N1 C1 C2 121.9(4) . . ?
N2 C1 C2 113.2(4) . . ?
C3 C2 C7 121.0(4) . . ?
C3 C2 C1 134.1(4) . . ?
C7 C2 C1 104.9(4) . . ?
C4 C3 C2 117.5(4) . . ?
C3 C4 C5 121.3(5) . . ?
C4 C5 C6 121.5(4) . . ?
C7 C6 C5 117.4(4) . . ?
C6 C7 C2 121.3(4) . . ?
C6 C7 C8 132.0(4) . . ?
C2 C7 C8 106.5(4) . . ?
N3 C8 N2 128.2(4) . . ?
N3 C8 C7 121.3(4) . . ?
N2 C8 C7 110.4(4) . . ?
N3 C9 N4 127.8(4) . . ?
N3 C9 C10 122.0(4) . . ?
N4 C9 C10 110.2(4) . . ?
C15 C10 C11 121.2(4) . . ?
C15 C10 C9 106.4(4) . . ?
C11 C10 C9 132.4(4) . . ?
C12 C11 C10 117.7(4) . . ?
C11 C12 C13 121.3(4) . . ?
C14 C13 C12 122.5(4) . . ?
C13 C14 C15 116.8(4) . . ?
C10 C15 C14 120.4(4) . . ?
C10 C15 C16 106.6(4) . . ?
C14 C15 C16 133.0(4) . . ?
N5 C16 N4 127.7(4) . . ?
N5 C16 C15 122.4(4) . . ?
N4 C16 C15 109.9(4) . . ?
N5 C17 N6 128.4(4) . . ?
N5 C17 C18 121.9(4) . . ?
N6 C17 C18 109.7(4) . . ?
C23 C18 C19 119.9(4) . . ?
C23 C18 C17 107.6(4) . . ?
C19 C18 C17 132.4(4) . . ?
C20 C19 C18 117.6(4) . . ?
C19 C20 C21 121.9(4) . . ?
C22 C21 C20 120.3(4) . . ?
C23 C22 C21 117.8(4) . . ?
C22 C23 C18 122.5(4) . . ?
C22 C23 C24 133.3(4) . . ?
C18 C23 C24 104.2(4) . . ?
N7 C24 N6 125.4(4) . . ?
N7 C24 C23 121.4(4) . . ?
N6 C24 C23 113.2(4) . . ?
N7 C25 C26 113.6(4) . . ?
N7 C25 C30 122.0(4) . . ?
C26 C25 C30 124.4(4) . . ?
C27 C26 C25 120.7(4) . . ?
C28 C27 C26 118.9(4) . . ?
C27 C28 C29 119.6(4) . . ?
N1 C29 C30 122.8(4) . . ?
N1 C29 C28 112.5(4) . . ?
C30 C29 C28 124.7(4) . . ?
C29 C30 C25 111.7(4) . . ?
C29 C30 Ni1 124.5(3) . . ?
C25 C30 Ni1 123.8(3) . . ?
O1 C31 N8 127.7(5) . . ?
O2 C34 N9 127.7(6) . . ?
C1 N1 C29 128.0(4) . . ?
C1 N2 C8 104.8(4) . . ?
C1 N2 Ni1 128.3(3) . . ?
C8 N2 Ni1 126.8(3) . . ?
C8 N3 C9 122.4(4) . . ?
C16 N4 C9 106.9(3) . . ?
C16 N4 Ni1 127.0(3) . . ?
C9 N4 Ni1 126.1(3) . . ?
C17 N5 C16 121.6(4) . . ?
C24 N6 C17 105.3(4) . . ?
C24 N6 Ni1 127.4(3) . . ?
C17 N6 Ni1 127.3(3) . . ?
C24 N7 C25 128.9(4) . . ?
C31 N8 C33 121.5(5) . . ?
C31 N8 C32 120.9(5) . . ?
C33 N8 C32 117.5(5) . . ?
C34 N9 C36 119.8(5) . . ?
C34 N9 C35 122.1(6) . . ?
C36 N9 C35 117.7(5) . . ?
N6 Ni1 N2 176.34(14) . . ?
N6 Ni1 C30 92.36(17) . . ?
N2 Ni1 C30 91.23(17) . . ?
N6 Ni1 N4 87.80(15) . . ?
N2 Ni1 N4 88.60(15) . . ?
C30 Ni1 N4 179.02(16) . . ?

loop_
_geom_bond_atom_site_label_1
_geom_bond_atom_site_label_2
_geom_bond_distance
_geom_bond_site_symmetry_2
_geom_bond_publ_flag
C1 N1 1.322(6) . ?
C1 N2 1.336(6) . ?
C1 C2 1.455(6) . ?
C2 C3 1.393(6) . ?
C2 C7 1.397(6) . ?
C3 C4 1.382(6) . ?
C4 C5 1.383(7) . ?
C5 C6 1.393(7) . ?
C6 C7 1.380(6) . ?
C7 C8 1.440(6) . ?
C8 N3 1.296(5) . ?
C8 N2 1.417(5) . ?
C9 N3 1.328(6) . ?
C9 N4 1.378(5) . ?
C9 C10 1.416(6) . ?
C10 C15 1.392(6) . ?
C10 C11 1.416(6) . ?
C11 C12 1.360(6) . ?
C12 C13 1.396(7) . ?
C13 C14 1.378(6) . ?
C14 C15 1.416(6) . ?
C15 C16 1.430(6) . ?
C16 N5 1.347(6) . ?
C16 N4 1.362(6) . ?
C17 N5 1.285(6) . ?
C17 N6 1.424(5) . ?
C17 C18 1.444(6) . ?
C18 C23 1.392(6) . ?
C18 C19 1.396(6) . ?
C19 C20 1.380(7) . ?
C20 C21 1.394(7) . ?
C21 C22 1.386(7) . ?
C22 C23 1.369(6) . ?
C23 C24 1.474(6) . ?
C24 N7 1.318(6) . ?
C24 N6 1.333(6) . ?
C25 N7 1.388(6) . ?
C25 C26 1.395(6) . ?
C25 C30 1.421(6) . ?
C26 C27 1.374(7) . ?
C27 C28 1.365(6) . ?
C28 C29 1.424(6) . ?
C29 N1 1.384(6) . ?
C29 C30 1.407(6) . ?
C30 Ni1 1.995(5) . ?
C31 O1 1.186(6) . ?
C31 N8 1.337(7) . ?
C32 N8 1.444(7) . ?
C33 N8 1.439(7) . ?
C34 O2 1.206(6) . ?
C34 N9 1.318(7) . ?
C35 N9 1.457(7) . ?
C36 N9 1.437(8) . ?
N2 Ni1 1.934(4) . ?
N4 Ni1 2.002(4) . ?
N6 Ni1 1.930(4) . ?
